data_7237473
loop_
_publ_author_name
'Liu, Zhong-Yi'
'Zhao, Hong'
'Song, Wei-Chao'
'Wang, Xiu-Guang'
'Liu, Zheng-Yu'
'Zhao, Xiao-Jun'
'Yang, En-Cui'

_publ_section_title
;
 A dynamic microporous magnet exhibiting room-temperature thermal
 hysteresis, variable magnetic ordering temperatures and highly selective
 adsorption for CO2
;
_journal_issue 2
_journal_name_full 'Journal of Materials Chemistry C'
_journal_page_first 218
_journal_paper_doi 10.1039/C8TC03356K
_journal_volume 7
_journal_year 2019
_chemical_formula_moiety '0.25(C96 H80 Co20 N88 O48)'
_chemical_formula_sum 'C24 H20 Co5 N22 O12'
_chemical_formula_weight 1103.27
_space_group_crystal_system monoclinic
_space_group_IT_number 15
_space_group_name_Hall '-C 2yc'
_space_group_name_H-M_alt 'C 1 2/c 1'
_atom_sites_solution_hydrogens mixed
_atom_sites_solution_primary dual
_audit_creation_date 2018-09-19
_audit_creation_method
;
Olex2 1.2-beta
(compiled 2018.05.29 svn.r3508 for OlexSys, GUI svn.r5506)
;
_audit_update_record
;
2018-09-21 deposited with the CCDC.
2018-10-11 downloaded from the CCDC.
;
_cell_angle_alpha 90
_cell_angle_beta 99.282(11)
_cell_angle_gamma 90
_cell_formula_units_Z 4
_cell_length_a 22.241(3)
_cell_length_b 13.4188(13)
_cell_length_c 17.268(2)
_cell_measurement_reflns_used 1541
_cell_measurement_temperature 383.00(10)
_cell_measurement_theta_max 23.8260
_cell_measurement_theta_min 3.6420
_cell_volume 5086.1(10)
_computing_cell_refinement
;
CrysAlisPro, Agilent Technologies,
Version 1.171.37.35 (release 13-08-2014 CrysAlis171 .NET)
(compiled Aug 13 2014,18:06:01)
;
_computing_data_collection
;
CrysAlisPro, Agilent Technologies,
Version 1.171.37.35 (release 13-08-2014 CrysAlis171 .NET)
(compiled Aug 13 2014,18:06:01)
;
_computing_data_reduction
;
CrysAlisPro, Agilent Technologies,
Version 1.171.37.35 (release 13-08-2014 CrysAlis171 .NET)
(compiled Aug 13 2014,18:06:01)
;
_computing_molecular_graphics 'Olex2 (Dolomanov et al., 2009)'
_computing_publication_material 'Olex2 (Dolomanov et al., 2009)'
_computing_structure_refinement 'ShelXL (Sheldrick, 2015)'
_computing_structure_solution 'ShelXT (Sheldrick, 2015)'
_diffrn_ambient_environment air
_diffrn_ambient_temperature 383.00(10)
_diffrn_detector 'CCD plate'
_diffrn_detector_area_resol_mean 5.2740
_diffrn_detector_type AtlasS2
_diffrn_measured_fraction_theta_full 0.997
_diffrn_measured_fraction_theta_max 0.997
_diffrn_measurement_details
;
#__ type_ start__ end____ width___ exp.time_
  1 omega  -34.00   79.00   1.0000   10.0000
omega____ theta____ kappa____ phi______ frames
    -       12.0602   19.0000 -180.0000 113

#__ type_ start__ end____ width___ exp.time_
  2 omega  -73.00   24.00   1.0000   10.0000
omega____ theta____ kappa____ phi______ frames
    -      -12.1383  -19.0000  150.0000 97

#__ type_ start__ end____ width___ exp.time_
  3 omega  -87.00  -60.00   1.0000   10.0000
omega____ theta____ kappa____ phi______ frames
    -      -12.1383 -178.0000   30.0000 27
;
_diffrn_measurement_device 'four-circle diffractometer'
_diffrn_measurement_device_type 'SuperNova, Dual, Cu at zero, AtlasS2'
_diffrn_measurement_method '\w scans'
_diffrn_orient_matrix_UB_11 0.0169709000
_diffrn_orient_matrix_UB_12 -0.0255196000
_diffrn_orient_matrix_UB_13 -0.0252735000
_diffrn_orient_matrix_UB_21 0.0165582000
_diffrn_orient_matrix_UB_22 -0.0252156000
_diffrn_orient_matrix_UB_23 0.0327239000
_diffrn_orient_matrix_UB_31 -0.0219536000
_diffrn_orient_matrix_UB_32 -0.0388294000
_diffrn_orient_matrix_UB_33 -0.0047028000
_diffrn_radiation_monochromator mirror
_diffrn_radiation_probe x-ray
_diffrn_radiation_type MoK\a
_diffrn_radiation_wavelength 0.71073
_diffrn_reflns_av_R_equivalents 0.1278
_diffrn_reflns_av_unetI/netI 0.1500
_diffrn_reflns_Laue_measured_fraction_full 0.997
_diffrn_reflns_Laue_measured_fraction_max 0.997
_diffrn_reflns_limit_h_max 26
_diffrn_reflns_limit_h_min -25
_diffrn_reflns_limit_k_max 15
_diffrn_reflns_limit_k_min -15
_diffrn_reflns_limit_l_max 17
_diffrn_reflns_limit_l_min -20
_diffrn_reflns_number 12711
_diffrn_reflns_point_group_measured_fraction_full 0.997
_diffrn_reflns_point_group_measured_fraction_max 0.997
_diffrn_reflns_theta_full 25.008
_diffrn_reflns_theta_max 25.008
_diffrn_reflns_theta_min 3.559
_diffrn_source 'SuperNova (Mo) X-ray Source'
_exptl_absorpt_coefficient_mu 1.664
_exptl_absorpt_correction_T_max 1.00000
_exptl_absorpt_correction_T_min 0.77739
_exptl_absorpt_correction_type multi-scan
_exptl_absorpt_process_details
;
CrysAlisPro, Agilent Technologies,
Version 1.171.37.35 (release 13-08-2014 CrysAlis171 .NET)
(compiled Aug 13 2014,18:06:01)
Empirical absorption correction using spherical harmonics,
 implemented in SCALE3 ABSPACK scaling algorithm.
;
_exptl_crystal_colour Purple
_exptl_crystal_colour_primary Purple
_exptl_crystal_density_diffrn 1.441
_exptl_crystal_description block
_exptl_crystal_F_000 2196
_exptl_crystal_size_max 0.18
_exptl_crystal_size_mid 0.17
_exptl_crystal_size_min 0.15
_platon_squeeze_details
;
TITL A150126B_1C 2/c00      R = 0.07
CELL   22.2410   13.4188   17.2680     90.00     99.28     90.00
SPGR C2/c
# Solvent Accessible Volume =    1894.6
# Electrons Found in S.A.V. =     23.0
# Note: Atoms in Void as Cxxx and Qxxx all others
Q101 0.310 0.224 0.021 !       1.34 eA-3
Q102 0.684 0.129 0.496 !       1.23 eA-3
C103 0.288 0.203 0.486 !       1.22 eA-3
Q104 0.522 0.165 0.047 !       1.17 eA-3
C105 0.829 0.262 0.010 !       1.17 eA-3
Q106 0.639 0.175 0.439 !       1.16 eA-3
C107 0.798 0.081 0.123 !       1.00 eA-3
C108 0.227 0.128 0.496 !       0.97 eA-3
Q109 0.017 0.437 0.314 !       0.96 eA-3
Q110 0.515 0.244 0.064 !       0.94 eA-3
Q111 0.554 0.165 0.284 !       0.93 eA-3
;
_refine_diff_density_max 0.916
_refine_diff_density_min -0.752
_refine_diff_density_rms 0.114
_refine_ls_extinction_method none
_refine_ls_goodness_of_fit_ref 0.971
_refine_ls_hydrogen_treatment constr
_refine_ls_matrix_type full
_refine_ls_number_parameters 285
_refine_ls_number_reflns 4475
_refine_ls_number_restraints 26
_refine_ls_restrained_S_all 0.989
_refine_ls_R_factor_all 0.1108
_refine_ls_R_factor_gt 0.0619
_refine_ls_shift/su_max 0.000
_refine_ls_shift/su_mean 0.000
_refine_ls_structure_factor_coef Fsqd
_refine_ls_weighting_details 'w=1/[\s^2^(Fo^2^)+(0.0384P)^2^] where P=(Fo^2^+2Fc^2^)/3'
_refine_ls_weighting_scheme calc
_refine_ls_wR_factor_gt 0.1231
_refine_ls_wR_factor_ref 0.1493
_reflns_Friedel_coverage 0.000
_reflns_number_gt 2525
_reflns_number_total 4475
_reflns_threshold_expression 'I > 2\s(I)'
_cod_data_source_file c8tc03356k2.cif
_cod_data_source_block a150126b_1_383_00_sq
_cod_original_cell_volume 5086.0(10)
_cod_database_code 7237473
_shelx_shelxl_version_number 2014/7
_chemical_oxdiff_formula 'C H O N Co'
_shelx_space_group_comment
;
The symmetry employed for this shelxl refinement is uniquely defined
by the following loop, which should always be used as a source of
symmetry information in preference to the above space-group names.
They are only intended as comments.
;
_shelx_estimated_absorpt_t_max 0.788
_shelx_estimated_absorpt_t_min 0.754
_reflns_odcompleteness_completeness 87.47
_reflns_odcompleteness_iscentric 1
_reflns_odcompleteness_theta 29.39
_olex2_refinement_description
;
1. Fixed Uiso
 At 1.2 times of:
  All C(H) groups, All N(H,H) groups
2. Rigid bond restraints
 N9, C2
 with sigma for 1-2 distances of 0.001 and sigma for 1-3 distances of 0.001
 N10, C1
 with sigma for 1-2 distances of 0.001 and sigma for 1-3 distances of 0.001
3. Uiso/Uaniso restraints and constraints
Uanis(N10) \\sim Ueq, Uanis(N9) \\sim Ueq, Uanis(N4) \\sim Ueq, Uanis(N5) \\sim
Ueq: with sigma of 0.005 and sigma for terminal atoms of 0.002
4.a Riding coordinates:
 N4(H4A,H4B), N5(H5A,H5B), N9(H9A,H9B), N10(H10A,H10B)
4.b Aromatic/amide H refined with riding coordinates:
 C6(H6), C8(H8)
;
_platon_squeeze_void_probe_radius 1.20
_olex2_submission_special_instructions 'No special instructions were received'

loop_
_space_group_symop_operation_xyz
'x, y, z'
'-x, y, -z+1/2'
'x+1/2, y+1/2, z'
'-x+1/2, y+1/2, -z+1/2'
'-x, -y, -z'
'x, -y, z-1/2'
'-x+1/2, -y+1/2, -z'
'x+1/2, -y+1/2, z-1/2'

loop_
_atom_site_label
_atom_site_type_symbol
_atom_site_fract_x
_atom_site_fract_y
_atom_site_fract_z
_atom_site_U_iso_or_equiv
_atom_site_adp_type
_atom_site_occupancy
_atom_site_site_symmetry_order
_atom_site_calc_flag
_atom_site_refinement_flags_posn
_atom_site_refinement_flags_adp
_atom_site_refinement_flags_occupancy
Co1 Co 0.5000 0.82722(8) 0.7500 0.0233(3) Uani 1 2 d S T P
Co2 Co 0.34088(4) 0.82480(6) 0.71636(5) 0.0261(3) Uani 1 1 d . . .
Co03 Co 0.41369(4) 0.21146(6) 0.89260(5) 0.0278(3) Uani 1 1 d . . .
O1 O 0.30489(19) 0.2463(3) 0.8581(3) 0.0373(12) Uani 1 1 d . . .
O2 O 0.24432(18) 0.3720(3) 0.8097(3) 0.0410(13) Uani 1 1 d . . .
O3 O 0.50366(18) 0.2519(3) 0.8903(3) 0.0336(12) Uani 1 1 d . . .
O4 O 0.5611(2) 0.3757(4) 0.8558(4) 0.087(2) Uani 1 1 d . . .
O5 O 0.4424(2) 0.7059(3) 0.7840(3) 0.0465(14) Uani 1 1 d . . .
O6 O 0.3421(2) 0.6911(3) 0.7608(3) 0.0508(15) Uani 1 1 d . . .
N1 N 0.4454(2) 0.9364(4) 0.7941(3) 0.0309(14) Uani 1 1 d . . .
N2 N 0.3811(2) 0.9325(4) 0.7823(3) 0.0299(13) Uani 1 1 d . . .
N3 N 0.4105(2) 1.0773(4) 0.8394(3) 0.0284(13) Uani 1 1 d . . .
N4 N 0.5185(2) 1.0496(4) 0.8558(3) 0.0491(17) Uani 1 1 d . U .
H4A H 0.5431 1.0148 0.8326 0.059 Uiso 1 1 d R . .
H4B H 0.5230 1.1119 0.8455 0.059 Uiso 1 1 d R . .
N5 N 0.3040(2) 1.0399(4) 0.8100(4) 0.0508(17) Uani 1 1 d . U .
H5A H 0.2942 1.0335 0.8563 0.061 Uiso 1 1 d R . .
H5B H 0.2988 1.1015 0.7959 0.061 Uiso 1 1 d R . .
N6 N 0.4473(2) 0.8160(4) 0.6374(3) 0.0314(14) Uani 1 1 d . . .
N7 N 0.3831(2) 0.8255(4) 0.6258(3) 0.0291(13) Uani 1 1 d . . .
N8 N 0.4131(2) 0.8051(4) 0.5082(3) 0.0307(14) Uani 1 1 d . . .
N9 N 0.5204(3) 0.7974(5) 0.5538(4) 0.0593(18) Uani 1 1 d . U .
H9A H 0.5320 0.7353 0.5562 0.071 Uiso 1 1 d R . .
H9B H 0.5232 0.8198 0.5071 0.071 Uiso 1 1 d R . .
N10 N 0.3065(3) 0.8272(5) 0.5138(4) 0.0601(18) Uani 1 1 d . U .
H10A H 0.3044 0.8154 0.4601 0.072 Uiso 1 1 d R . .
H10B H 0.2901 0.8784 0.5331 0.072 Uiso 1 1 d R . .
N11 N 0.4038(2) 0.3519(4) 0.8496(3) 0.0261(13) Uani 1 1 d . . .
C1 C 0.3666(3) 0.8184(5) 0.5495(5) 0.0438(19) Uani 1 1 d . U .
C2 C 0.4614(3) 0.8058(5) 0.5676(4) 0.0377(17) Uani 1 1 d . U .
C3 C 0.3638(3) 1.0183(5) 0.8106(4) 0.0310(17) Uani 1 1 d . . .
C4 C 0.4601(3) 1.0217(5) 0.8288(4) 0.0316(17) Uani 1 1 d . . .
C5 C 0.3499(3) 0.3983(5) 0.8304(4) 0.0296(16) Uani 1 1 d . . .
C6 C 0.3465(3) 0.4972(5) 0.8101(4) 0.0376(19) Uani 1 1 d . . .
H6 H 0.3089 0.5285 0.7979 0.045 Uiso 1 1 calc R . .
C7 C 0.3998(3) 0.5502(5) 0.8081(4) 0.0353(17) Uani 1 1 d . . .
C8 C 0.4548(3) 0.5013(5) 0.8263(4) 0.0382(19) Uani 1 1 d . . .
H8 H 0.4911 0.5351 0.8250 0.046 Uiso 1 1 calc R . .
C9 C 0.4554(3) 0.4023(5) 0.8464(4) 0.0316(16) Uani 1 1 d . . .
C10 C 0.2967(3) 0.3313(5) 0.8325(4) 0.0288(16) Uani 1 1 d . . .
C11 C 0.3958(3) 0.6584(5) 0.7824(4) 0.0356(18) Uani 1 1 d . . .
C12 C 0.5128(3) 0.3408(5) 0.8652(5) 0.044(2) Uani 1 1 d . . .

loop_
_atom_site_aniso_label
_atom_site_aniso_U_11
_atom_site_aniso_U_22
_atom_site_aniso_U_33
_atom_site_aniso_U_23
_atom_site_aniso_U_13
_atom_site_aniso_U_12
Co1 0.0185(6) 0.0240(7) 0.0263(7) 0.000 0.0003(5) 0.000
Co2 0.0204(5) 0.0257(5) 0.0314(6) -0.0016(4) 0.0021(4) -0.0008(4)
Co03 0.0292(5) 0.0240(5) 0.0295(6) -0.0004(4) 0.0026(4) -0.0008(4)
O1 0.031(3) 0.039(3) 0.041(3) 0.009(2) 0.001(2) -0.002(2)
O2 0.021(3) 0.032(3) 0.066(4) 0.007(2) -0.005(2) -0.002(2)
O3 0.023(2) 0.031(3) 0.046(3) 0.008(2) 0.002(2) 0.003(2)
O4 0.025(3) 0.061(4) 0.175(7) 0.047(4) 0.017(4) 0.005(3)
O5 0.040(3) 0.033(3) 0.067(4) 0.009(3) 0.007(3) -0.011(2)
O6 0.035(3) 0.031(3) 0.085(4) 0.020(3) 0.005(3) -0.001(2)
N1 0.022(3) 0.029(3) 0.039(4) -0.010(3) -0.004(2) -0.002(2)
N2 0.022(3) 0.028(3) 0.039(4) -0.010(3) 0.002(2) 0.000(2)
N3 0.020(3) 0.033(3) 0.030(3) -0.012(3) -0.001(2) 0.000(3)
N4 0.044(2) 0.049(2) 0.054(2) -0.0063(18) 0.0056(17) 0.0016(17)
N5 0.046(2) 0.050(2) 0.057(2) -0.0059(18) 0.0097(17) 0.0029(17)
N6 0.026(3) 0.048(4) 0.018(3) -0.007(3) -0.004(2) 0.003(3)
N7 0.016(3) 0.042(3) 0.030(3) -0.003(3) 0.004(2) 0.003(2)
N8 0.024(3) 0.047(4) 0.021(3) -0.006(3) 0.004(2) -0.002(3)
N9 0.050(2) 0.070(2) 0.060(2) 0.0001(18) 0.0130(18) 0.0022(18)
N10 0.050(2) 0.071(2) 0.058(2) -0.0061(18) 0.0037(17) 0.0084(18)
N11 0.017(3) 0.022(3) 0.038(4) 0.004(3) 0.000(2) 0.000(2)
C1 0.039(3) 0.046(5) 0.049(5) -0.006(4) 0.017(3) 0.005(4)
C2 0.035(3) 0.046(4) 0.026(4) -0.003(4) -0.012(3) 0.000(3)
C3 0.020(4) 0.030(4) 0.043(5) 0.002(3) 0.005(3) 0.004(3)
C4 0.023(4) 0.038(4) 0.034(4) -0.010(3) 0.004(3) 0.000(3)
C5 0.019(4) 0.032(4) 0.035(4) 0.000(3) -0.005(3) -0.005(3)
C6 0.021(4) 0.028(4) 0.060(5) 0.002(4) -0.003(3) 0.001(3)
C7 0.032(4) 0.027(4) 0.046(5) 0.005(3) 0.001(3) -0.004(3)
C8 0.026(4) 0.037(4) 0.052(5) 0.009(4) 0.008(3) -0.002(3)
C9 0.027(4) 0.034(4) 0.034(4) 0.008(3) 0.005(3) 0.004(3)
C10 0.031(4) 0.029(4) 0.025(4) -0.002(3) 0.000(3) 0.001(3)
C11 0.039(5) 0.036(4) 0.030(4) 0.005(3) 0.001(3) -0.004(4)
C12 0.023(4) 0.043(5) 0.065(6) 0.005(4) 0.006(4) -0.004(4)

loop_
_atom_type_symbol
_atom_type_description
_atom_type_scat_dispersion_real
_atom_type_scat_dispersion_imag
_atom_type_scat_source
C C 0.0033 0.0016 'International Tables Vol C Tables 4.2.6.8 and 6.1.1.4'
H H 0.0000 0.0000 'International Tables Vol C Tables 4.2.6.8 and 6.1.1.4'
Co Co 0.3494 0.9721 'International Tables Vol C Tables 4.2.6.8 and 6.1.1.4'
N N 0.0061 0.0033 'International Tables Vol C Tables 4.2.6.8 and 6.1.1.4'
O O 0.0106 0.0060 'International Tables Vol C Tables 4.2.6.8 and 6.1.1.4'

loop_
_geom_angle_atom_site_label_1
_geom_angle_atom_site_label_2
_geom_angle_atom_site_label_3
_geom_angle
_geom_angle_site_symmetry_1
_geom_angle_site_symmetry_3
O5 Co1 O5 85.0(3) . 2_656
N1 Co1 O5 91.4(2) 2_656 2_656
N1 Co1 O5 174.1(2) . 2_656
N1 Co1 O5 174.1(2) 2_656 .
N1 Co1 O5 91.4(2) . .
N1 Co1 N1 92.6(3) 2_656 .
N6 Co1 O5 87.8(2) 2_656 .
N6 Co1 O5 86.1(2) 2_656 2_656
N6 Co1 O5 87.8(2) . 2_656
N6 Co1 O5 86.1(2) . .
N6 Co1 N1 96.6(2) 2_656 2_656
N6 Co1 N1 89.1(2) 2_656 .
N6 Co1 N1 89.1(2) . 2_656
N6 Co1 N1 96.6(2) . .
N6 Co1 N6 171.8(3) 2_656 .
O6 Co2 O2 109.61(19) . 4_556
O6 Co2 N2 118.2(2) . .
N2 Co2 O2 103.04(19) . 4_556
N7 Co2 O2 112.6(2) . 4_556
N7 Co2 O6 110.0(2) . .
N7 Co2 N2 103.2(2) . .
O3 Co03 O1 149.79(16) . .
N3 Co03 O1 95.70(17) 1_545 .
N3 Co03 O3 100.78(19) 1_545 .
N3 Co03 N11 132.1(2) 1_545 .
N8 Co03 O1 95.66(18) 6_566 .
N8 Co03 O3 101.98(19) 6_566 .
N8 Co03 N3 110.4(2) 6_566 1_545
N8 Co03 N11 116.7(2) 6_566 .
N11 Co03 O1 71.80(17) . .
N11 Co03 O3 78.37(18) . .
C10 O1 Co03 110.5(4) . .
C10 O2 Co2 135.9(4) . 4_546
C12 O3 Co03 116.7(4) . .
C11 O5 Co1 155.6(5) . .
C11 O6 Co2 112.7(4) . .
N2 N1 Co1 123.2(4) . .
C4 N1 Co1 130.8(4) . .
C4 N1 N2 105.6(5) . .
N1 N2 Co2 117.8(4) . .
C3 N2 Co2 135.9(4) . .
C3 N2 N1 105.1(5) . .
C3 N3 Co03 131.8(4) . 1_565
C3 N3 C4 102.8(5) . .
C4 N3 Co03 125.3(4) . 1_565
H4A N4 H4B 108.8 . .
C4 N4 H4A 109.5 . .
C4 N4 H4B 109.4 . .
H5A N5 H5B 108.2 . .
C3 N5 H5A 111.4 . .
C3 N5 H5B 107.0 . .
N7 N6 Co1 121.5(4) . .
C2 N6 Co1 132.9(4) . .
C2 N6 N7 105.4(5) . .
N6 N7 Co2 119.4(4) . .
C1 N7 Co2 135.3(5) . .
C1 N7 N6 104.4(5) . .
C1 N8 Co03 131.4(5) . 6_565
C2 N8 Co03 128.2(5) . 6_565
C2 N8 C1 100.3(6) . .
H9A N9 H9B 108.0 . .
C2 N9 H9A 110.6 . .
C2 N9 H9B 110.1 . .
H10A N10 H10B 123.9 . .
C1 N10 H10A 108.6 . .
C1 N10 H10B 109.4 . .
C5 N11 Co03 124.2(4) . .
C9 N11 Co03 116.2(4) . .
C9 N11 C5 119.4(5) . .
N7 C1 N8 114.9(6) . .
N7 C1 N10 122.3(7) . .
N8 C1 N10 122.7(7) . .
N6 C2 N8 114.9(6) . .
N6 C2 N9 123.2(6) . .
N8 C2 N9 121.9(7) . .
N2 C3 N3 113.3(5) . .
N2 C3 N5 121.4(6) . .
N3 C3 N5 125.2(6) . .
N1 C4 N3 113.1(5) . .
N1 C4 N4 123.5(6) . .
N4 C4 N3 123.3(6) . .
N11 C5 C6 121.4(6) . .
N11 C5 C10 113.2(5) . .
C6 C5 C10 125.4(6) . .
C5 C6 H6 120.3 . .
C5 C6 C7 119.4(6) . .
C7 C6 H6 120.3 . .
C6 C7 C11 119.2(6) . .
C8 C7 C6 118.7(6) . .
C8 C7 C11 122.1(6) . .
C7 C8 H8 120.3 . .
C9 C8 C7 119.5(6) . .
C9 C8 H8 120.3 . .
N11 C9 C8 121.6(6) . .
N11 C9 C12 114.5(6) . .
C8 C9 C12 123.9(6) . .
O1 C10 O2 125.4(6) . .
O1 C10 C5 119.8(6) . .
O2 C10 C5 114.8(6) . .
O5 C11 O6 125.8(6) . .
O5 C11 C7 119.1(6) . .
O6 C11 C7 115.2(6) . .
O3 C12 C9 113.7(6) . .
O4 C12 O3 126.4(7) . .
O4 C12 C9 119.9(7) . .

loop_
_geom_bond_atom_site_label_1
_geom_bond_atom_site_label_2
_geom_bond_distance
_geom_bond_site_symmetry_2
Co1 O5 2.209(5) 2_656
Co1 O5 2.209(5) .
Co1 N1 2.120(5) 2_656
Co1 N1 2.120(5) .
Co1 N6 2.107(5) .
Co1 N6 2.107(5) 2_656
Co2 O2 1.980(4) 4_556
Co2 O6 1.950(4) .
Co2 N2 1.963(5) .
Co2 N7 1.950(5) .
Co03 O1 2.442(4) .
Co03 O3 2.080(4) .
Co03 N3 2.016(5) 1_545
Co03 N8 2.011(5) 6_566
Co03 N11 2.024(5) .
O1 C10 1.227(7) .
O2 Co2 1.980(4) 4_546
O2 C10 1.289(7) .
O3 C12 1.297(8) .
O4 C12 1.207(8) .
O5 C11 1.213(7) .
O6 C11 1.270(8) .
N1 N2 1.414(6) .
N1 C4 1.309(8) .
N2 C3 1.332(8) .
N3 Co03 2.016(5) 1_565
N3 C3 1.337(7) .
N3 C4 1.369(7) .
N4 H4A 0.8651 .
N4 H4B 0.8648 .
N4 C4 1.359(8) .
N5 H5A 0.8651 .
N5 H5B 0.8642 .
N5 C3 1.360(7) .
N6 N7 1.414(6) .
N6 C2 1.302(8) .
N7 C1 1.313(9) .
N8 Co03 2.011(5) 6_565
N8 C1 1.360(8) .
N8 C2 1.359(7) .
N9 H9A 0.8710 .
N9 H9B 0.8722 .
N9 C2 1.377(8) .
N10 H10A 0.9337 .
N10 H10B 0.8692 .
N10 C1 1.383(9) .
N11 C5 1.344(7) .
N11 C9 1.342(7) .
C5 C6 1.371(8) .
C5 C10 1.491(8) .
C6 H6 0.9300 .
C6 C7 1.387(8) .
C7 C8 1.378(8) .
C7 C11 1.517(9) .
C8 H8 0.9300 .
C8 C9 1.372(9) .
C9 C12 1.511(9) .

loop_
_geom_torsion_atom_site_label_1
_geom_torsion_atom_site_label_2
_geom_torsion_atom_site_label_3
_geom_torsion_atom_site_label_4
_geom_torsion
_geom_torsion_site_symmetry_1
Co1 O5 C11 O6 -23.4(18) .
Co1 O5 C11 C7 156.7(9) .
Co1 N1 N2 Co2 -3.8(6) .
Co1 N1 N2 C3 -173.3(4) .
Co1 N1 C4 N3 171.9(4) .
Co1 N1 C4 N4 -11.9(10) .
Co1 N6 N7 Co2 -11.3(6) .
Co1 N6 N7 C1 177.6(5) .
Co1 N6 C2 N8 -177.6(5) .
Co1 N6 C2 N9 1.6(11) .
Co2 O2 C10 O1 -14.1(11) 4_546
Co2 O2 C10 C5 169.3(5) 4_546
Co2 O6 C11 O5 7.4(10) .
Co2 O6 C11 C7 -172.7(5) .
Co2 N2 C3 N3 -166.5(5) .
Co2 N2 C3 N5 14.5(11) .
Co2 N7 C1 N8 -169.0(5) .
Co2 N7 C1 N10 13.1(11) .
Co03 O1 C10 O2 -179.6(5) .
Co03 O1 C10 C5 -3.2(7) .
Co03 O3 C12 O4 -176.0(7) .
Co03 O3 C12 C9 3.6(8) .
Co03 N3 C3 N2 -177.6(4) 1_565
Co03 N3 C3 N5 1.4(10) 1_565
Co03 N3 C4 N1 178.6(4) 1_565
Co03 N3 C4 N4 2.4(9) 1_565
Co03 N8 C1 N7 179.3(4) 6_565
Co03 N8 C1 N10 -2.8(11) 6_565
Co03 N8 C2 N6 -178.7(5) 6_565
Co03 N8 C2 N9 2.0(10) 6_565
Co03 N11 C5 C6 172.4(5) .
Co03 N11 C5 C10 -8.5(8) .
Co03 N11 C9 C8 -173.0(5) .
Co03 N11 C9 C12 8.0(8) .
N1 N2 C3 N3 0.1(7) .
N1 N2 C3 N5 -179.0(6) .
N2 N1 C4 N3 -1.7(7) .
N2 N1 C4 N4 174.4(6) .
N6 N7 C1 N8 0.0(8) .
N6 N7 C1 N10 -178.0(6) .
N7 N6 C2 N8 -1.3(8) .
N7 N6 C2 N9 177.9(6) .
N11 C5 C6 C7 1.1(11) .
N11 C5 C10 O1 7.3(9) .
N11 C5 C10 O2 -175.9(6) .
N11 C9 C12 O3 -7.6(9) .
N11 C9 C12 O4 172.0(7) .
C1 N8 C2 N6 1.3(8) .
C1 N8 C2 N9 -178.0(7) .
C2 N6 N7 Co2 171.9(5) .
C2 N6 N7 C1 0.8(7) .
C2 N8 C1 N7 -0.7(8) .
C2 N8 C1 N10 177.2(7) .
C3 N3 C4 N1 1.7(8) .
C3 N3 C4 N4 -174.4(6) .
C4 N1 N2 Co2 170.5(4) .
C4 N1 N2 C3 1.0(7) .
C4 N3 C3 N2 -1.0(8) .
C4 N3 C3 N5 178.0(6) .
C5 N11 C9 C8 2.1(10) .
C5 N11 C9 C12 -176.9(6) .
C5 C6 C7 C8 0.3(11) .
C5 C6 C7 C11 177.5(6) .
C6 C5 C10 O1 -173.6(7) .
C6 C5 C10 O2 3.1(10) .
C6 C7 C8 C9 -0.5(11) .
C6 C7 C11 O5 176.7(7) .
C6 C7 C11 O6 -3.2(10) .
C7 C8 C9 N11 -0.7(11) .
C7 C8 C9 C12 178.2(7) .
C8 C7 C11 O5 -6.1(11) .
C8 C7 C11 O6 174.0(7) .
C8 C9 C12 O3 173.4(7) .
C8 C9 C12 O4 -7.0(12) .
C9 N11 C5 C6 -2.3(10) .
C9 N11 C5 C10 176.8(6) .
C10 C5 C6 C7 -177.9(6) .
C11 C7 C8 C9 -177.6(7) .

loop_
_platon_squeeze_void_nr
_platon_squeeze_void_average_x
_platon_squeeze_void_average_y
_platon_squeeze_void_average_z
_platon_squeeze_void_volume
_platon_squeeze_void_count_electrons
_platon_squeeze_void_content
1 0.002 -0.002 0.000 913 118 ' '
2 0.067 0.067 0.500 913 118 ' '
